data_7042954
loop_
_publ_author_name
'Kaufmann, Sebastian'
'Sch\"afer, Sebastian'
'Gamer, Michael T.'
'Roesky, Peter W.'

_publ_section_title
;
 Reactivity studies of silylene [PhC(NtBu)2](C5Me5)Si - reactions with
 [M(COD)Cl]2 (M = Rh(i), Ir(i)), S, Se, Te, and BH3.
;
_journal_name_full 'Dalton transactions (Cambridge, England : 2003)'
_journal_paper_doi 10.1039/c7dt00483d
_journal_year 2017
_chemical_formula_moiety 'C25 H38 N2 S Si'
_chemical_formula_sum 'C25 H38 N2 S Si'
_chemical_formula_weight 426.72
_space_group_crystal_system triclinic
_space_group_IT_number 2
_space_group_name_Hall '-P 1'
_space_group_name_H-M_alt 'P -1'
_symmetry_space_group_name_Hall '-P 1'
_symmetry_space_group_name_H-M 'P -1'
_atom_sites_solution_hydrogens geom
_atom_sites_solution_primary dual
_audit_creation_date 2017-02-03
_audit_creation_method
;
Olex2 1.2
(compiled 2017.01.04 svn.r3372 for OlexSys, GUI svn.r5292)
;
_audit_update_record
;
2017-02-08 deposited with the CCDC.
2017-04-24 downloaded from the CCDC.
;
_cell_angle_alpha 90.853(9)
_cell_angle_beta 97.883(9)
_cell_angle_gamma 111.010(8)
_cell_formula_units_Z 2
_cell_length_a 9.0839(10)
_cell_length_b 11.1221(11)
_cell_length_c 13.3222(15)
_cell_measurement_reflns_used 8187
_cell_measurement_temperature 210
_cell_measurement_theta_max 29.73
_cell_measurement_theta_min 1.55
_cell_volume 1241.6(2)
_computing_cell_refinement 'STOE X-AREA, PLATON (A.L.Spek, 2009)'
_computing_data_collection 'STOE X-AREA'
_computing_data_reduction 'STOE X-RED & LANA, PLATON (A.L.Spek, 2009)'
_computing_molecular_graphics 'Diamond 4, Olex2 (Dolomanov et al., 2009)'
_computing_publication_material 'MS Word, Olex2 (Dolomanov et al., 2009)'
_computing_structure_refinement 'SHELXL-2016/6 (Sheldrick, 2015)'
_computing_structure_solution 'SHELXS-2016/6 (Sheldrick, 2015)'
_diffrn_ambient_temperature 210
_diffrn_detector 'image plate (34cm diameter)'
_diffrn_detector_area_resol_mean 6.67
_diffrn_detector_type STOE
_diffrn_measured_fraction_theta_full 0.989
_diffrn_measured_fraction_theta_max 0.979
_diffrn_measurement_device '2-circle goniometer'
_diffrn_measurement_device_type 'STOE IPDS 2'
_diffrn_measurement_method 'rotation method'
_diffrn_radiation_collimation '0.5mm monocapillary'
_diffrn_radiation_monochromator 'plane graphite'
_diffrn_radiation_type MoK\a
_diffrn_radiation_wavelength 0.71073
_diffrn_reflns_av_R_equivalents 0.0273
_diffrn_reflns_av_unetI/netI 0.0507
_diffrn_reflns_Laue_measured_fraction_full 0.989
_diffrn_reflns_Laue_measured_fraction_max 0.979
_diffrn_reflns_limit_h_max 10
_diffrn_reflns_limit_h_min -12
_diffrn_reflns_limit_k_max 15
_diffrn_reflns_limit_k_min -12
_diffrn_reflns_limit_l_max 18
_diffrn_reflns_limit_l_min -18
_diffrn_reflns_number 12274
_diffrn_reflns_point_group_measured_fraction_full 0.989
_diffrn_reflns_point_group_measured_fraction_max 0.979
_diffrn_reflns_theta_full 26.000
_diffrn_reflns_theta_max 29.259
_diffrn_reflns_theta_min 1.966
_diffrn_source 'sealed tube, 12x0.4mm long-fine focus'
_exptl_absorpt_coefficient_mu 0.192
_exptl_absorpt_correction_T_max 0.9726
_exptl_absorpt_correction_T_min 0.9008
_exptl_absorpt_correction_type integration
_exptl_absorpt_process_details 'STOE X-RED, X-SHAPE & LANA'
_exptl_crystal_colour colourless
_exptl_crystal_colour_primary colourless
_exptl_crystal_density_diffrn 1.141
_exptl_crystal_description prism
_exptl_crystal_F_000 464
_exptl_crystal_size_max 0.412
_exptl_crystal_size_mid 0.376
_exptl_crystal_size_min 0.323
_refine_diff_density_max 0.309
_refine_diff_density_min -0.212
_refine_diff_density_rms 0.042
_refine_ls_extinction_method none
_refine_ls_goodness_of_fit_ref 0.933
_refine_ls_hydrogen_treatment constr
_refine_ls_matrix_type full
_refine_ls_number_parameters 273
_refine_ls_number_reflns 6626
_refine_ls_number_restraints 12
_refine_ls_restrained_S_all 0.935
_refine_ls_R_factor_all 0.0642
_refine_ls_R_factor_gt 0.0407
_refine_ls_shift/su_max 0.001
_refine_ls_shift/su_mean 0.000
_refine_ls_structure_factor_coef Fsqd
_refine_ls_weighting_details 'w=1/[\s^2^(Fo^2^)+(0.0682P)^2^] where P=(Fo^2^+2Fc^2^)/3'
_refine_ls_weighting_scheme calc
_refine_ls_wR_factor_gt 0.1070
_refine_ls_wR_factor_ref 0.1114
_reflns_Friedel_coverage 0.000
_reflns_number_gt 4335
_reflns_number_total 6626
_reflns_threshold_expression 'I > 2\s(I)'
_cod_data_source_file c7dt00483d2.cif
_cod_data_source_block 2-SebSK01
_cod_database_code 7042954
_shelx_shelxl_version_number 2016/6
_shelx_space_group_comment
;
The symmetry employed for this shelxl refinement is uniquely defined
by the following loop, which should always be used as a source of
symmetry information in preference to the above space-group names.
They are only intended as comments.
;
_olex2_refinement_description
;
1. Fixed Uiso
 At 1.2 times of:
  All C(H) groups
 At 1.5 times of:
  All C(H,H,H) groups
2. Uiso/Uaniso restraints and constraints
Si \\sim N2 \\sim C11 \\sim N1: within 1.7A with sigma of 0.002 and sigma for
terminal atoms of 0.004
3.a Aromatic/amide H refined with riding coordinates:
 C13(H13), C14(H14), C15(H15), C16(H16), C17(H17)
3.b Idealised Me refined as rotating group:
 C6(H6A,H6B,H6C), C7(H7A,H7B,H7C), C8(H8A,H8B,H8C), C9(H9A,H9B,H9C), C10(H10A,
 H10B,H10C), C19(H19A,H19B,H19C), C20(H20A,H20B,H20C), C21(H21A,H21B,H21C),
 C23(H23A,H23B,H23C), C24(H24A,H24B,H24C), C25(H25A,H25B,H25C)
;
_olex2_submission_special_instructions 'No special instructions were received'

loop_
_space_group_symop_operation_xyz
'x, y, z'
'-x, -y, -z'

loop_
_atom_site_label
_atom_site_type_symbol
_atom_site_fract_x
_atom_site_fract_y
_atom_site_fract_z
_atom_site_U_iso_or_equiv
_atom_site_adp_type
_atom_site_occupancy
_atom_site_site_symmetry_order
_atom_site_calc_flag
_atom_site_refinement_flags_posn
_atom_site_refinement_flags_adp
S S 0.70195(5) 0.85780(4) 0.36432(3) 0.04833(13) Uani 1 1 d . .
Si Si 0.49559(4) 0.77261(3) 0.27357(3) 0.03065(11) Uani 1 1 d . U
N1 N 0.43440(13) 0.59851(10) 0.24465(8) 0.0285(2) Uani 1 1 d . U
N2 N 0.31465(13) 0.69110(10) 0.32875(9) 0.0304(2) Uani 1 1 d . U
C1 C 0.44856(17) 0.85574(13) 0.15474(12) 0.0383(3) Uani 1 1 d . .
C2 C 0.40327(19) 0.96504(14) 0.19150(13) 0.0438(4) Uani 1 1 d . .
C3 C 0.24800(19) 0.93950(14) 0.15767(13) 0.0436(4) Uani 1 1 d . .
C4 C 0.18238(18) 0.81956(15) 0.09371(11) 0.0394(3) Uani 1 1 d . .
C5 C 0.29743(19) 0.77117(14) 0.08865(11) 0.0390(3) Uani 1 1 d . .
C6 C 0.5968(2) 0.90203(18) 0.10006(15) 0.0593(5) Uani 1 1 d . .
H6A H 0.689677 0.953158 0.148053 0.089 Uiso 1 1 calc GR .
H6B H 0.579620 0.954198 0.045234 0.089 Uiso 1 1 calc GR .
H6C H 0.614155 0.827763 0.072604 0.089 Uiso 1 1 calc GR .
C7 C 0.5199(2) 1.08391(15) 0.25324(18) 0.0677(6) Uani 1 1 d . .
H7A H 0.586552 1.058995 0.305625 0.102 Uiso 1 1 calc GR .
H7B H 0.461810 1.128554 0.284577 0.102 Uiso 1 1 calc GR .
H7C H 0.586290 1.140702 0.209270 0.102 Uiso 1 1 calc GR .
C8 C 0.1519(2) 1.01915(18) 0.17914(17) 0.0665(6) Uani 1 1 d . .
H8A H 0.118746 1.052353 0.116618 0.100 Uiso 1 1 calc GR .
H8B H 0.216291 1.090631 0.227746 0.100 Uiso 1 1 calc GR .
H8C H 0.058380 0.966026 0.206962 0.100 Uiso 1 1 calc GR .
C9 C 0.0123(2) 0.76430(19) 0.04176(14) 0.0573(5) Uani 1 1 d . .
H9A H -0.003212 0.817418 -0.012768 0.086 Uiso 1 1 calc GR .
H9B H -0.058465 0.762658 0.090457 0.086 Uiso 1 1 calc GR .
H9C H -0.011226 0.677144 0.014030 0.086 Uiso 1 1 calc GR .
C10 C 0.2826(2) 0.65673(18) 0.02273(13) 0.0552(5) Uani 1 1 d . .
H10A H 0.345744 0.684871 -0.031510 0.083 Uiso 1 1 calc GR .
H10B H 0.171593 0.611916 -0.006178 0.083 Uiso 1 1 calc GR .
H10C H 0.320799 0.598895 0.062979 0.083 Uiso 1 1 calc GR .
C11 C 0.31315(16) 0.57677(12) 0.29707(10) 0.0282(3) Uani 1 1 d . U
C12 C 0.19462(16) 0.44728(12) 0.31023(10) 0.0311(3) Uani 1 1 d . .
C13 C 0.06064(18) 0.39667(13) 0.23680(12) 0.0392(3) Uani 1 1 d . .
H13 H 0.042640 0.446605 0.183538 0.047 Uiso 1 1 calc R .
C14 C -0.0464(2) 0.27283(15) 0.24192(14) 0.0483(4) Uani 1 1 d . .
H14 H -0.137324 0.238791 0.192099 0.058 Uiso 1 1 calc R .
C15 C -0.0209(2) 0.19931(15) 0.31918(14) 0.0503(4) Uani 1 1 d . .
H15 H -0.093656 0.114797 0.321869 0.060 Uiso 1 1 calc R .
C16 C 0.1108(2) 0.24901(15) 0.39265(13) 0.0468(4) Uani 1 1 d . .
H16 H 0.127492 0.198564 0.445864 0.056 Uiso 1 1 calc R .
C17 C 0.21957(19) 0.37328(13) 0.38882(11) 0.0375(3) Uani 1 1 d . .
H17 H 0.309644 0.407069 0.439272 0.045 Uiso 1 1 calc R .
C18 C 0.51539(17) 0.51098(13) 0.21770(11) 0.0332(3) Uani 1 1 d . .
C19 C 0.64194(19) 0.58635(15) 0.15464(12) 0.0426(4) Uani 1 1 d . .
H19A H 0.590495 0.605495 0.091468 0.064 Uiso 1 1 calc GR .
H19B H 0.704215 0.535123 0.139976 0.064 Uiso 1 1 calc GR .
H19C H 0.711621 0.666374 0.192370 0.064 Uiso 1 1 calc GR .
C20 C 0.5995(2) 0.47719(15) 0.31450(12) 0.0458(4) Uani 1 1 d . .
H20A H 0.668952 0.555994 0.353925 0.069 Uiso 1 1 calc GR .
H20B H 0.662375 0.427958 0.296584 0.069 Uiso 1 1 calc GR .
H20C H 0.520516 0.426197 0.354410 0.069 Uiso 1 1 calc GR .
C21 C 0.4000(2) 0.38804(14) 0.15643(13) 0.0448(4) Uani 1 1 d . .
H21A H 0.325408 0.336622 0.198761 0.067 Uiso 1 1 calc GR .
H21B H 0.459625 0.338588 0.133717 0.067 Uiso 1 1 calc GR .
H21C H 0.341807 0.410935 0.097940 0.067 Uiso 1 1 calc GR .
C22 C 0.21311(18) 0.72317(13) 0.39545(11) 0.0360(3) Uani 1 1 d . .
C23 C 0.2884(2) 0.86739(15) 0.42426(14) 0.0550(5) Uani 1 1 d . .
H23A H 0.398663 0.889096 0.454975 0.083 Uiso 1 1 calc GR .
H23B H 0.230296 0.890677 0.472327 0.083 Uiso 1 1 calc GR .
H23C H 0.284119 0.914422 0.363870 0.083 Uiso 1 1 calc GR .
C24 C 0.0456(2) 0.68984(18) 0.33985(15) 0.0568(5) Uani 1 1 d . .
H24A H 0.049367 0.731461 0.276283 0.085 Uiso 1 1 calc GR .
H24B H -0.015836 0.719626 0.381469 0.085 Uiso 1 1 calc GR .
H24C H -0.004278 0.597019 0.326077 0.085 Uiso 1 1 calc GR .
C25 C 0.2140(3) 0.6524(2) 0.49237(13) 0.0641(6) Uani 1 1 d . .
H25A H 0.156039 0.560652 0.476583 0.096 Uiso 1 1 calc GR .
H25B H 0.163275 0.684487 0.540405 0.096 Uiso 1 1 calc GR .
H25C H 0.323222 0.667023 0.521869 0.096 Uiso 1 1 calc GR .

loop_
_atom_site_aniso_label
_atom_site_aniso_U_11
_atom_site_aniso_U_22
_atom_site_aniso_U_33
_atom_site_aniso_U_23
_atom_site_aniso_U_13
_atom_site_aniso_U_12
S 0.0340(2) 0.0369(2) 0.0628(3) -0.00058(17) -0.00995(19) 0.00579(16)
Si 0.0259(2) 0.02624(19) 0.0377(2) 0.00369(14) 0.00318(16) 0.00760(14)
N1 0.0259(5) 0.0278(5) 0.0316(6) 0.0015(4) 0.0054(4) 0.0092(4)
N2 0.0289(6) 0.0293(5) 0.0322(6) 0.0002(4) 0.0052(5) 0.0097(4)
C1 0.0316(8) 0.0389(8) 0.0472(9) 0.0153(6) 0.0101(6) 0.0139(6)
C2 0.0383(9) 0.0307(7) 0.0623(11) 0.0157(7) 0.0072(7) 0.0124(6)
C3 0.0411(9) 0.0384(8) 0.0571(10) 0.0149(7) 0.0104(7) 0.0200(7)
C4 0.0365(8) 0.0476(8) 0.0373(8) 0.0127(6) 0.0063(6) 0.0187(7)
C5 0.0420(9) 0.0463(8) 0.0325(8) 0.0117(6) 0.0064(6) 0.0200(7)
C6 0.0462(10) 0.0703(12) 0.0717(13) 0.0407(10) 0.0250(9) 0.0266(9)
C7 0.0510(11) 0.0285(8) 0.1156(17) 0.0073(9) -0.0016(11) 0.0098(7)
C8 0.0586(12) 0.0567(11) 0.0969(16) 0.0073(10) 0.0087(11) 0.0372(10)
C9 0.0465(10) 0.0761(12) 0.0513(11) 0.0053(9) -0.0018(8) 0.0280(9)
C10 0.0621(12) 0.0750(12) 0.0370(9) -0.0046(8) -0.0012(8) 0.0387(10)
C11 0.0271(6) 0.0291(6) 0.0257(6) 0.0016(5) 0.0001(5) 0.0084(5)
C12 0.0311(7) 0.0288(7) 0.0324(7) 0.0012(5) 0.0102(6) 0.0079(5)
C13 0.0348(8) 0.0375(8) 0.0397(8) 0.0033(6) 0.0053(6) 0.0066(6)
C14 0.0359(9) 0.0422(9) 0.0555(10) -0.0056(7) 0.0085(8) 0.0002(6)
C15 0.0468(10) 0.0325(8) 0.0674(12) 0.0012(7) 0.0252(9) 0.0037(7)
C16 0.0574(11) 0.0387(8) 0.0518(10) 0.0145(7) 0.0266(8) 0.0194(7)
C17 0.0418(8) 0.0369(8) 0.0359(8) 0.0062(6) 0.0124(7) 0.0145(6)
C18 0.0314(7) 0.0338(7) 0.0384(8) 0.0027(6) 0.0079(6) 0.0158(6)
C19 0.0417(9) 0.0468(9) 0.0471(9) 0.0069(7) 0.0181(7) 0.0213(7)
C20 0.0439(9) 0.0544(10) 0.0484(10) 0.0122(7) 0.0086(7) 0.0283(8)
C21 0.0483(10) 0.0364(8) 0.0525(10) -0.0060(7) 0.0111(8) 0.0182(7)
C22 0.0388(8) 0.0388(7) 0.0355(8) 0.0017(6) 0.0109(6) 0.0186(6)
C23 0.0626(12) 0.0454(9) 0.0596(11) -0.0125(8) 0.0135(9) 0.0217(8)
C24 0.0400(9) 0.0670(11) 0.0692(12) -0.0088(9) 0.0092(9) 0.0265(8)
C25 0.1012(16) 0.0774(13) 0.0421(10) 0.0157(9) 0.0320(10) 0.0585(12)

loop_
_atom_type_symbol
_atom_type_description
_atom_type_scat_dispersion_real
_atom_type_scat_dispersion_imag
_atom_type_scat_source
C C 0.0033 0.0016 'International Tables Vol C Tables 4.2.6.8 and 6.1.1.4'
H H 0.0000 0.0000 'International Tables Vol C Tables 4.2.6.8 and 6.1.1.4'
N N 0.0061 0.0033 'International Tables Vol C Tables 4.2.6.8 and 6.1.1.4'
S S 0.1246 0.1234 'International Tables Vol C Tables 4.2.6.8 and 6.1.1.4'
Si Si 0.0817 0.0704 'International Tables Vol C Tables 4.2.6.8 and 6.1.1.4'

loop_
_geom_angle_atom_site_label_1
_geom_angle_atom_site_label_2
_geom_angle_atom_site_label_3
_geom_angle
N1 Si S 116.46(4)
N1 Si C1 110.64(6)
N2 Si S 119.59(4)
N2 Si N1 71.75(5)
N2 Si C1 110.66(6)
C1 Si S 118.71(5)
C11 N1 Si 90.29(8)
C11 N1 C18 129.64(11)
C18 N1 Si 135.26(9)
C11 N2 Si 90.60(8)
C11 N2 C22 129.82(11)
C22 N2 Si 139.04(9)
C2 C1 Si 106.18(11)
C2 C1 C6 113.13(13)
C5 C1 Si 111.58(9)
C5 C1 C2 102.32(12)
C5 C1 C6 114.43(14)
C6 C1 Si 108.83(10)
C3 C2 C1 109.16(14)
C3 C2 C7 127.26(15)
C7 C2 C1 123.55(14)
C2 C3 C4 109.53(14)
C2 C3 C8 127.22(16)
C4 C3 C8 123.24(15)
C3 C4 C9 123.35(14)
C5 C4 C3 109.27(14)
C5 C4 C9 127.37(15)
C4 C5 C1 109.52(14)
C4 C5 C10 125.75(15)
C10 C5 C1 124.60(14)
C1 C6 H6A 109.5
C1 C6 H6B 109.5
C1 C6 H6C 109.5
H6A C6 H6B 109.5
H6A C6 H6C 109.5
H6B C6 H6C 109.5
C2 C7 H7A 109.5
C2 C7 H7B 109.5
C2 C7 H7C 109.5
H7A C7 H7B 109.5
H7A C7 H7C 109.5
H7B C7 H7C 109.5
C3 C8 H8A 109.5
C3 C8 H8B 109.5
C3 C8 H8C 109.5
H8A C8 H8B 109.5
H8A C8 H8C 109.5
H8B C8 H8C 109.5
C4 C9 H9A 109.5
C4 C9 H9B 109.5
C4 C9 H9C 109.5
H9A C9 H9B 109.5
H9A C9 H9C 109.5
H9B C9 H9C 109.5
C5 C10 H10A 109.5
C5 C10 H10B 109.5
C5 C10 H10C 109.5
H10A C10 H10B 109.5
H10A C10 H10C 109.5
H10B C10 H10C 109.5
N1 C11 C12 125.02(12)
N2 C11 N1 107.25(11)
N2 C11 C12 127.63(12)
C13 C12 C11 118.04(12)
C17 C12 C11 122.21(13)
C17 C12 C13 119.60(12)
C12 C13 H13 120.0
C14 C13 C12 119.97(15)
C14 C13 H13 120.0
C13 C14 H14 119.8
C15 C14 C13 120.39(16)
C15 C14 H14 119.8
C14 C15 H15 120.0
C14 C15 C16 120.03(14)
C16 C15 H15 120.0
C15 C16 H16 119.8
C15 C16 C17 120.39(15)
C17 C16 H16 119.8
C12 C17 C16 119.63(15)
C12 C17 H17 120.2
C16 C17 H17 120.2
N1 C18 C19 106.60(11)
N1 C18 C20 109.47(12)
N1 C18 C21 112.30(12)
C19 C18 C20 108.27(12)
C19 C18 C21 109.69(12)
C20 C18 C21 110.36(12)
C18 C19 H19A 109.5
C18 C19 H19B 109.5
C18 C19 H19C 109.5
H19A C19 H19B 109.5
H19A C19 H19C 109.5
H19B C19 H19C 109.5
C18 C20 H20A 109.5
C18 C20 H20B 109.5
C18 C20 H20C 109.5
H20A C20 H20B 109.5
H20A C20 H20C 109.5
H20B C20 H20C 109.5
C18 C21 H21A 109.5
C18 C21 H21B 109.5
C18 C21 H21C 109.5
H21A C21 H21B 109.5
H21A C21 H21C 109.5
H21B C21 H21C 109.5
N2 C22 C23 107.15(12)
N2 C22 C24 110.45(12)
N2 C22 C25 109.68(12)
C23 C22 C25 108.14(14)
C24 C22 C23 109.97(13)
C24 C22 C25 111.34(15)
C22 C23 H23A 109.5
C22 C23 H23B 109.5
C22 C23 H23C 109.5
H23A C23 H23B 109.5
H23A C23 H23C 109.5
H23B C23 H23C 109.5
C22 C24 H24A 109.5
C22 C24 H24B 109.5
C22 C24 H24C 109.5
H24A C24 H24B 109.5
H24A C24 H24C 109.5
H24B C24 H24C 109.5
C22 C25 H25A 109.5
C22 C25 H25B 109.5
C22 C25 H25C 109.5
H25A C25 H25B 109.5
H25A C25 H25C 109.5
H25B C25 H25C 109.5

loop_
_geom_bond_atom_site_label_1
_geom_bond_atom_site_label_2
_geom_bond_distance
S Si 1.9860(6)
Si N1 1.8314(11)
Si N2 1.8294(12)
Si C1 1.9196(15)
N1 C11 1.3357(17)
N1 C18 1.4811(17)
N2 C11 1.3287(16)
N2 C22 1.4896(18)
C1 C2 1.511(2)
C1 C5 1.504(2)
C1 C6 1.547(2)
C2 C3 1.345(2)
C2 C7 1.507(2)
C3 C4 1.455(2)
C3 C8 1.498(2)
C4 C5 1.345(2)
C4 C9 1.502(2)
C5 C10 1.490(2)
C6 H6A 0.9700
C6 H6B 0.9700
C6 H6C 0.9700
C7 H7A 0.9700
C7 H7B 0.9700
C7 H7C 0.9700
C8 H8A 0.9700
C8 H8B 0.9700
C8 H8C 0.9700
C9 H9A 0.9700
C9 H9B 0.9700
C9 H9C 0.9700
C10 H10A 0.9700
C10 H10B 0.9700
C10 H10C 0.9700
C11 C12 1.4872(18)
C12 C13 1.386(2)
C12 C17 1.3853(19)
C13 H13 0.9400
C13 C14 1.381(2)
C14 H14 0.9400
C14 C15 1.370(2)
C15 H15 0.9400
C15 C16 1.373(2)
C16 H16 0.9400
C16 C17 1.388(2)
C17 H17 0.9400
C18 C19 1.525(2)
C18 C20 1.529(2)
C18 C21 1.5294(19)
C19 H19A 0.9700
C19 H19B 0.9700
C19 H19C 0.9700
C20 H20A 0.9700
C20 H20B 0.9700
C20 H20C 0.9700
C21 H21A 0.9700
C21 H21B 0.9700
C21 H21C 0.9700
C22 C23 1.520(2)
C22 C24 1.510(2)
C22 C25 1.523(2)
C23 H23A 0.9700
C23 H23B 0.9700
C23 H23C 0.9700
C24 H24A 0.9700
C24 H24B 0.9700
C24 H24C 0.9700
C25 H25A 0.9700
C25 H25B 0.9700
C25 H25C 0.9700
